data_4344018
loop_
_publ_author_name
'Pal, Raja'
'Groy, Thomas L.'
'Trovitch, Ryan J.'

_publ_section_title
;
 Conversion of Carbon Dioxide to Methanol Using a C-H Activated
 Bis(imino)pyridine Molybdenum Hydroboration Catalyst.
;
_journal_issue 15
_journal_name_full 'Inorganic chemistry'
_journal_page_first 7506
_journal_page_last 7515
_journal_paper_doi 10.1021/acs.inorgchem.5b01102
_journal_volume 54
_journal_year 2015
_chemical_formula_sum 'C39 H41 I2 Mo N3 P2'
_chemical_formula_weight 963.43
_chemical_name_common Ph2PPrPDIMoI2
_chemical_name_systematic Ph2PPrPDIMoI2
_space_group_crystal_system orthorhombic
_space_group_IT_number 19
_space_group_name_Hall 'P 2ac 2ab'
_space_group_name_H-M_alt 'P 21 21 21'
_symmetry_space_group_name_Hall 'P 2ac 2ab'
_symmetry_space_group_name_H-M 'P 21 21 21'
_atom_sites_solution_hydrogens geom
_atom_sites_solution_primary direct
_atom_sites_solution_secondary difmap
_cell_angle_alpha 90
_cell_angle_beta 90
_cell_angle_gamma 90
_cell_formula_units_Z 4
_cell_length_a 10.270(5)
_cell_length_b 18.930(10)
_cell_length_c 19.310(10)
_cell_measurement_reflns_used 5245
_cell_measurement_temperature 123.(2)
_cell_measurement_theta_max 23.8834
_cell_measurement_theta_min 2.2461
_cell_volume 3754(3)
_computing_cell_refinement 'SAINT V8.32B (Bruker AXS Inc., 2013)'
_computing_data_collection 'Bruker Instrument Service v2010.9.0.0'
_computing_data_reduction 'SAINT V8.32B (Bruker AXS Inc., 2013)'
_computing_molecular_graphics 'XShell ver. 6.3.1 (Bruker AXS, 2004)'
_computing_publication_material 'Bruker APEX2 v2013.6-2 (Bruker-AXS, 2013)'
_computing_structure_refinement 'SHELXL-2013 (Sheldrick, 2013)'
_computing_structure_solution 'SHELXS-2013 (Sheldrick, 2013)'
_diffrn_ambient_temperature 123.(2)
_diffrn_detector_area_resol_mean 8.3330
_diffrn_measured_fraction_theta_full 0.999
_diffrn_measured_fraction_theta_max 0.999
_diffrn_measurement_device_type 'Bruker Smart APEX'
_diffrn_measurement_method '\w and \f scans'
_diffrn_radiation_monochromator graphite
_diffrn_radiation_type MoK\a
_diffrn_radiation_wavelength 0.71073
_diffrn_reflns_av_R_equivalents 0.0924
_diffrn_reflns_av_sigmaI/netI 0.0758
_diffrn_reflns_limit_h_max 12
_diffrn_reflns_limit_h_min -12
_diffrn_reflns_limit_k_max 22
_diffrn_reflns_limit_k_min -22
_diffrn_reflns_limit_l_max 23
_diffrn_reflns_limit_l_min -23
_diffrn_reflns_number 29746
_diffrn_reflns_theta_full 25.44
_diffrn_reflns_theta_max 25.44
_diffrn_reflns_theta_min 2.11
_diffrn_source 'fine-focus sealed tube'
_diffrn_source_type 'sealed tube'
_exptl_absorpt_coefficient_mu 2.111
_exptl_absorpt_correction_T_max 0.79
_exptl_absorpt_correction_T_min 0.50
_exptl_absorpt_correction_type multi-scan
_exptl_absorpt_process_details 'SADABS V2012/1 (Bruker AXS Inc.)'
_exptl_crystal_colour 'clear dark red-orange'
_exptl_crystal_density_diffrn 1.705
_exptl_crystal_density_method 'not measured'
_exptl_crystal_description Needle
_exptl_crystal_F_000 1896
_exptl_crystal_size_max 0.576
_exptl_crystal_size_mid 0.133
_exptl_crystal_size_min 0.119
_refine_diff_density_max 1.748
_refine_diff_density_min -0.608
_refine_ls_abs_structure_details
;
Flack x determined using 2097 quotients [(I+)-(I-)]/[(I+)+(I-)]
(Parsons and Flack (2004), Acta Cryst. A60, s61).
;
_refine_ls_abs_structure_Flack -0.007(17)
_refine_ls_extinction_method none
_refine_ls_goodness_of_fit_ref 1.028
_refine_ls_hydrogen_treatment constr
_refine_ls_matrix_type full
_refine_ls_number_parameters 426
_refine_ls_number_reflns 6929
_refine_ls_number_restraints 0
_refine_ls_restrained_S_all 1.028
_refine_ls_R_factor_all 0.0708
_refine_ls_R_factor_gt 0.0515
_refine_ls_shift/su_max 0.000
_refine_ls_shift/su_mean 0.000
_refine_ls_structure_factor_coef Fsqd
_refine_ls_weighting_details 'w=1/[\s^2^(Fo^2^)+(0.0689P)^2^] where P=(Fo^2^+2Fc^2^)/3'
_refine_ls_weighting_scheme calc
_refine_ls_wR_factor_gt 0.1166
_refine_ls_wR_factor_ref 0.1273
_reflns_number_gt 5607
_reflns_number_total 6929
_reflns_threshold_expression 'I > 2\s(I)'
_cod_data_source_file ic5b01102_si_002.cif
_cod_data_source_block Ph2PPrPDIMoI2
_cod_depositor_comments 'Adding full bibliography for 4344018--4344019.cif.'
_cod_original_cell_volume 3754.(3)
_cod_database_code 4344018

loop_
_space_group_symop_operation_xyz
'x, y, z'
'-x+1/2, -y, z+1/2'
'-x, y+1/2, -z+1/2'
'x+1/2, -y+1/2, -z'

loop_
_atom_site_type_symbol
_atom_site_label
_atom_site_fract_x
_atom_site_fract_y
_atom_site_fract_z
_atom_site_U_iso_or_equiv
_atom_site_adp_type
_atom_site_calc_flag
_atom_site_refinement_flags_adp
_atom_site_refinement_flags_posn
_atom_site_occupancy
Mo Mo1 0.51323(10) 0.44972(5) 0.09375(5) 0.0212(2) Uani d . . 1
I I1 0.31319(9) 0.35108(5) 0.08532(4) 0.0368(2) Uani d . . 1
I I2 0.70828(10) 0.70495(5) 0.86208(4) 0.0368(2) Uani d . . 1
P P1 0.6194(4) 0.38188(16) 0.00007(16) 0.0261(7) Uani d . . 1
P P2 0.3825(3) 0.49734(17) 0.18928(16) 0.0231(7) Uani d . . 1
N N1 0.6678(11) 0.4095(5) 0.1467(5) 0.026(2) Uani d . . 1
N N2 0.6609(10) 0.5271(5) 0.1001(5) 0.025(2) Uani d . . 1
N N3 0.4475(10) 0.5424(5) 0.0479(5) 0.023(2) Uani d . . 1
C C1 0.8948(15) 0.4110(9) 0.1952(8) 0.045(4) Uani d . . 1
H H1A 0.9587 0.3955 0.1607 0.067 Uiso calc U R 1
H H1B 0.8665 0.3704 0.2229 0.067 Uiso calc U R 1
H H1C 0.9344 0.4464 0.2256 0.067 Uiso calc U R 1
C C2 0.7797(13) 0.4426(6) 0.1592(6) 0.026(3) Uani d . . 1
C C3 0.7749(12) 0.5140(7) 0.1331(6) 0.028(3) Uani d . . 1
C C4 0.8724(12) 0.5651(7) 0.1376(7) 0.031(3) Uani d . . 1
H H4 0.9516 0.5544 0.1607 0.037 Uiso calc U R 1
C C5 0.8547(13) 0.6302(7) 0.1089(7) 0.035(3) Uani d . . 1
H H5 0.9207 0.6653 0.1112 0.042 Uiso calc U R 1
C C6 0.7365(13) 0.6433(7) 0.0762(7) 0.035(3) Uani d . . 1
H H6 0.7212 0.6882 0.0559 0.042 Uiso calc U R 1
C C7 0.6429(13) 0.5931(6) 0.0729(6) 0.025(3) Uani d . . 1
C C8 0.5183(13) 0.6007(6) 0.0443(6) 0.025(3) Uani d . . 1
C C9 0.4654(14) 0.6699(6) 0.0176(7) 0.034(3) Uani d . . 1
H H9A 0.4678 0.7052 0.0547 0.051 Uiso calc U R 1
H H9B 0.3754 0.6633 0.0021 0.051 Uiso calc U R 1
H H9C 0.5187 0.6861 -0.0214 0.051 Uiso calc U R 1
C C10 0.6563(13) 0.3320(6) 0.1614(6) 0.028(3) Uani d . . 1
H H10A 0.5632 0.3191 0.1652 0.034 Uiso calc U R 1
H H10B 0.6987 0.3212 0.2062 0.034 Uiso calc U R 1
C C11 0.7198(16) 0.2888(6) 0.1043(6) 0.038(3) Uani d . . 1
H H11A 0.8109 0.3049 0.0988 0.045 Uiso calc U R 1
H H11B 0.7224 0.2387 0.1191 0.045 Uiso calc U R 1
C C12 0.6533(12) 0.2926(7) 0.0345(6) 0.029(3) Uani d . . 1
H H12A 0.5698 0.2668 0.0378 0.035 Uiso calc U R 1
H H12B 0.7083 0.2673 0.0005 0.035 Uiso calc U R 1
C C13 0.5371(12) 0.3622(6) -0.0820(6) 0.026(3) Uani d . . 1
C C14 0.5809(14) 0.3081(7) -0.1255(6) 0.034(3) Uani d . . 1
H H14 0.6548 0.2809 -0.1127 0.04 Uiso calc U R 1
C C15 0.5167(13) 0.2941(7) -0.1873(6) 0.031(3) Uani d . . 1
H H15 0.5469 0.2574 -0.2168 0.037 Uiso calc U R 1
C C16 0.4109(15) 0.3327(7) -0.2055(7) 0.034(3) Uani d . . 1
H H16 0.3658 0.322 -0.2471 0.04 Uiso calc U R 1
C C17 0.3689(17) 0.3861(7) -0.1652(7) 0.041(4) Uani d . . 1
H H17 0.2961 0.4133 -0.1797 0.049 Uiso calc U R 1
C C18 0.4313(14) 0.4024(7) -0.1017(7) 0.037(3) Uani d . . 1
H H18 0.401 0.44 -0.0734 0.045 Uiso calc U R 1
C C19 0.7751(13) 0.4175(7) -0.0260(5) 0.027(3) Uani d . . 1
C C20 0.8939(14) 0.3803(7) -0.0239(7) 0.036(3) Uani d . . 1
H H20 0.8953 0.3324 -0.0091 0.044 Uiso calc U R 1
C C21 1.0061(15) 0.4125(8) -0.0429(7) 0.041(3) Uani d . . 1
H H21 1.0855 0.387 -0.0403 0.05 Uiso calc U R 1
C C22 1.0079(15) 0.4826(8) -0.0664(7) 0.041(4) Uani d . . 1
H H22 1.0872 0.504 -0.0807 0.049 Uiso calc U R 1
C C23 0.8926(14) 0.5201(7) -0.0683(6) 0.034(3) Uani d . . 1
H H23 0.8931 0.5681 -0.0827 0.041 Uiso calc U R 1
C C24 0.7770(14) 0.4887(7) -0.0496(6) 0.029(3) Uani d . . 1
H H24 0.698 0.5146 -0.0526 0.035 Uiso calc U R 1
C C25 0.3077(13) 0.5414(7) 0.0307(6) 0.029(3) Uani d . . 1
H H25A 0.2801 0.492 0.0224 0.035 Uiso calc U R 1
H H25B 0.2937 0.5683 -0.0127 0.035 Uiso calc U R 1
C C26 0.2234(12) 0.5732(6) 0.0878(6) 0.028(3) Uani d . . 1
H H26A 0.1325 0.5765 0.071 0.034 Uiso calc U R 1
H H26B 0.2541 0.6217 0.0976 0.034 Uiso calc U R 1
C C27 0.2252(12) 0.5296(6) 0.1568(6) 0.025(3) Uani d . . 1
H H27A 0.1677 0.4882 0.1504 0.03 Uiso calc U R 1
H H27B 0.1858 0.5593 0.1934 0.03 Uiso calc U R 1
C C28 0.3369(12) 0.4388(6) 0.2611(5) 0.024(3) Uani d . . 1
C C29 0.2090(14) 0.4314(7) 0.2844(6) 0.031(3) Uani d . . 1
H H29 0.1419 0.4595 0.2646 0.038 Uiso calc U R 1
C C30 0.1792(15) 0.3833(8) 0.3363(7) 0.040(4) Uani d . . 1
H H30 0.0921 0.3787 0.3522 0.049 Uiso calc U R 1
C C31 0.2737(16) 0.3434(7) 0.3641(7) 0.041(4) Uani d . . 1
H H31 0.2518 0.3105 0.3994 0.049 Uiso calc U R 1
C C32 0.4014(15) 0.3486(7) 0.3430(6) 0.035(3) Uani d . . 1
H H32 0.4668 0.3202 0.3639 0.042 Uiso calc U R 1
C C33 0.4334(14) 0.3957(6) 0.2910(6) 0.027(3) Uani d . . 1
H H33 0.5209 0.399 0.2754 0.032 Uiso calc U R 1
C C34 0.4658(12) 0.5729(6) 0.2294(6) 0.026(3) Uani d . . 1
C C35 0.4242(13) 0.6411(6) 0.2197(6) 0.027(3) Uani d . . 1
H H35 0.3446 0.6502 0.1964 0.033 Uiso calc U R 1
C C36 0.4991(14) 0.6962(7) 0.2442(7) 0.034(3) Uani d . . 1
H H36 0.4687 0.7432 0.2382 0.041 Uiso calc U R 1
C C37 0.6161(15) 0.6853(7) 0.2769(7) 0.038(3) Uani d . . 1
H H37 0.6685 0.7239 0.2917 0.046 Uiso calc U R 1
C C38 0.6551(15) 0.6157(7) 0.2877(7) 0.036(4) Uani d . . 1
H H38 0.7333 0.6069 0.3125 0.043 Uiso calc U R 1
C C39 0.5836(13) 0.5593(7) 0.2634(6) 0.027(3) Uani d . . 1
H H39 0.6135 0.5122 0.2696 0.032 Uiso calc U R 1

loop_
_atom_site_aniso_label
_atom_site_aniso_U_11
_atom_site_aniso_U_22
_atom_site_aniso_U_33
_atom_site_aniso_U_12
_atom_site_aniso_U_13
_atom_site_aniso_U_23
Mo1 0.0219(6) 0.0213(5) 0.0202(5) -0.0014(4) -0.0013(4) -0.0001(4)
I1 0.0416(6) 0.0323(4) 0.0366(5) -0.0092(4) -0.0058(4) -0.0011(4)
I2 0.0384(5) 0.0422(5) 0.0299(4) -0.0074(5) 0.0027(4) 0.0039(4)
P1 0.032(2) 0.0236(16) 0.0222(16) 0.0014(15) -0.0013(14) 0.0004(13)
P2 0.0208(17) 0.0260(16) 0.0224(15) -0.0010(14) -0.0001(13) 0.0004(13)
N1 0.037(7) 0.014(5) 0.028(5) -0.002(5) 0.004(5) -0.002(4)
N2 0.027(6) 0.027(5) 0.020(5) 0.002(4) -0.003(4) -0.003(4)
N3 0.022(6) 0.026(5) 0.019(5) 0.003(5) 0.001(4) 0.001(4)
C1 0.035(9) 0.055(10) 0.045(8) -0.003(8) -0.008(7) 0.003(7)
C2 0.026(7) 0.028(6) 0.025(6) 0.002(6) 0.004(5) 0.007(5)
C3 0.022(7) 0.041(7) 0.020(6) 0.004(6) -0.002(5) 0.002(5)
C4 0.014(6) 0.041(8) 0.038(7) -0.001(6) -0.008(6) 0.007(6)
C5 0.017(7) 0.036(8) 0.052(9) -0.011(6) 0.002(6) -0.002(6)
C6 0.038(8) 0.031(7) 0.036(7) 0.001(6) 0.010(6) -0.002(6)
C7 0.038(8) 0.019(6) 0.017(6) -0.005(5) 0.003(5) -0.001(5)
C8 0.034(8) 0.022(6) 0.018(6) -0.005(6) 0.003(5) 0.000(5)
C9 0.034(8) 0.027(7) 0.041(7) 0.004(6) 0.006(6) -0.003(6)
C10 0.034(8) 0.024(6) 0.026(6) 0.001(6) -0.005(5) 0.002(5)
C11 0.060(10) 0.021(6) 0.031(7) 0.015(7) -0.005(7) 0.006(5)
C12 0.027(7) 0.032(7) 0.029(6) 0.005(6) 0.004(5) 0.002(6)
C13 0.034(7) 0.022(6) 0.022(6) -0.005(5) 0.004(5) 0.005(5)
C14 0.032(8) 0.040(8) 0.030(7) 0.005(6) -0.003(6) 0.003(6)
C15 0.038(8) 0.026(6) 0.028(6) -0.009(7) 0.001(6) -0.008(5)
C16 0.041(9) 0.032(7) 0.029(7) -0.006(7) 0.001(6) 0.007(6)
C17 0.053(10) 0.036(8) 0.033(7) -0.003(7) -0.007(7) -0.001(6)
C18 0.043(9) 0.039(8) 0.029(7) 0.018(7) -0.001(6) -0.002(6)
C19 0.030(8) 0.037(7) 0.013(5) 0.005(6) -0.001(5) -0.004(5)
C20 0.035(9) 0.040(8) 0.033(7) 0.006(7) 0.008(6) 0.007(6)
C21 0.034(9) 0.057(9) 0.033(7) 0.011(8) 0.001(7) 0.000(7)
C22 0.031(8) 0.063(10) 0.030(7) -0.006(8) 0.000(6) 0.011(7)
C23 0.040(9) 0.036(7) 0.025(7) -0.005(7) 0.000(6) 0.002(5)
C24 0.034(8) 0.031(7) 0.022(6) 0.003(6) 0.001(6) -0.004(5)
C25 0.028(7) 0.030(7) 0.030(6) -0.008(6) -0.002(6) 0.003(5)
C26 0.021(7) 0.032(6) 0.031(6) 0.003(5) 0.003(6) 0.006(6)
C27 0.022(7) 0.029(6) 0.025(6) 0.003(5) 0.002(5) 0.006(5)
C28 0.030(7) 0.029(7) 0.014(5) -0.006(6) -0.006(5) 0.002(5)
C29 0.024(7) 0.042(8) 0.028(6) -0.003(7) 0.004(6) 0.004(6)
C30 0.030(8) 0.049(9) 0.043(8) -0.020(7) 0.008(6) -0.005(7)
C31 0.062(11) 0.028(7) 0.032(7) 0.000(7) 0.005(7) 0.004(6)
C32 0.041(9) 0.030(7) 0.035(7) 0.005(7) 0.007(6) 0.003(6)
C33 0.039(8) 0.017(6) 0.026(6) -0.002(6) 0.009(6) -0.010(5)
C34 0.024(7) 0.022(6) 0.030(6) -0.005(5) 0.002(5) 0.000(5)
C35 0.027(7) 0.029(7) 0.026(6) 0.003(6) 0.001(5) -0.006(5)
C36 0.035(8) 0.026(6) 0.041(7) 0.003(6) 0.000(6) 0.000(6)
C37 0.042(9) 0.034(8) 0.039(8) -0.002(7) 0.006(7) 0.003(6)
C38 0.050(10) 0.026(7) 0.032(7) -0.013(7) -0.001(6) -0.004(6)
C39 0.028(7) 0.025(6) 0.028(6) 0.001(6) -0.001(5) 0.004(5)

loop_
_atom_type_symbol
_atom_type_description
_atom_type_scat_dispersion_real
_atom_type_scat_dispersion_imag
_atom_type_scat_source
C C 0.0033 0.0016 'International Tables Vol C Tables 4.2.6.8 and 6.1.1.4'
H H 0.0000 0.0000 'International Tables Vol C Tables 4.2.6.8 and 6.1.1.4'
N N 0.0061 0.0033 'International Tables Vol C Tables 4.2.6.8 and 6.1.1.4'
P P 0.1023 0.0942 'International Tables Vol C Tables 4.2.6.8 and 6.1.1.4'
Mo Mo -1.6832 0.6857 'International Tables Vol C Tables 4.2.6.8 and 6.1.1.4'
I I -0.4742 1.8119 'International Tables Vol C Tables 4.2.6.8 and 6.1.1.4'

loop_
_geom_angle_atom_site_label_1
_geom_angle_atom_site_label_2
_geom_angle_atom_site_label_3
_geom_angle
N1 Mo1 N3 141.6(4)
N1 Mo1 N2 70.8(4)
N3 Mo1 N2 70.9(4)
N1 Mo1 P2 100.8(3)
N3 Mo1 P2 80.3(3)
N2 Mo1 P2 95.4(3)
N1 Mo1 P1 80.2(3)
N3 Mo1 P1 105.7(3)
N2 Mo1 P1 95.0(3)
P2 Mo1 P1 169.30(12)
N1 Mo1 I1 110.8(3)
N3 Mo1 I1 107.6(3)
N2 Mo1 I1 178.2(3)
P2 Mo1 I1 83.48(9)
P1 Mo1 I1 86.22(9)
C19 P1 C13 104.0(5)
C19 P1 C12 105.9(6)
C13 P1 C12 102.3(5)
C19 P1 Mo1 113.6(4)
C13 P1 Mo1 122.3(4)
C12 P1 Mo1 107.1(4)
C28 P2 C27 103.5(6)
C28 P2 C34 105.7(5)
C27 P2 C34 107.1(6)
C28 P2 Mo1 119.1(4)
C27 P2 Mo1 110.3(4)
C34 P2 Mo1 110.4(4)
C2 N1 C10 119.7(10)
C2 N1 Mo1 126.0(8)
C10 N1 Mo1 113.6(8)
C3 N2 C7 117.7(11)
C3 N2 Mo1 121.3(8)
C7 N2 Mo1 120.9(8)
C8 N3 C25 122.2(10)
C8 N3 Mo1 123.3(8)
C25 N3 Mo1 113.8(8)
C2 C1 H1A 109.5
C2 C1 H1B 109.5
H1A C1 H1B 109.5
C2 C1 H1C 109.5
H1A C1 H1C 109.5
H1B C1 H1C 109.5
N1 C2 C3 110.3(11)
N1 C2 C1 125.3(11)
C3 C2 C1 124.4(12)
N2 C3 C4 121.4(11)
N2 C3 C2 111.5(11)
C4 C3 C2 127.1(11)
C5 C4 C3 120.4(12)
C5 C4 H4 119.8
C3 C4 H4 119.8
C4 C5 C6 117.5(12)
C4 C5 H5 121.3
C6 C5 H5 121.3
C7 C6 C5 121.2(12)
C7 C6 H6 119.4
C5 C6 H6 119.4
C6 C7 N2 121.8(12)
C6 C7 C8 126.6(12)
N2 C7 C8 111.6(11)
N3 C8 C7 113.3(10)
N3 C8 C9 123.0(12)
C7 C8 C9 123.5(11)
C8 C9 H9A 109.5
C8 C9 H9B 109.5
H9A C9 H9B 109.5
C8 C9 H9C 109.5
H9A C9 H9C 109.5
H9B C9 H9C 109.5
N1 C10 C11 110.8(10)
N1 C10 H10A 109.5
C11 C10 H10A 109.5
N1 C10 H10B 109.5
C11 C10 H10B 109.5
H10A C10 H10B 108.1
C12 C11 C10 115.3(11)
C12 C11 H11A 108.5
C10 C11 H11A 108.5
C12 C11 H11B 108.5
C10 C11 H11B 108.5
H11A C11 H11B 107.5
C11 C12 P1 116.7(9)
C11 C12 H12A 108.1
P1 C12 H12A 108.1
C11 C12 H12B 108.1
P1 C12 H12B 108.1
H12A C12 H12B 107.3
C18 C13 C14 119.5(12)
C18 C13 P1 119.3(9)
C14 C13 P1 121.2(10)
C15 C14 C13 120.2(13)
C15 C14 H14 119.9
C13 C14 H14 119.9
C16 C15 C14 120.0(12)
C16 C15 H15 120.0
C14 C15 H15 120.0
C17 C16 C15 120.8(13)
C17 C16 H16 119.6
C15 C16 H16 119.6
C16 C17 C18 121.2(15)
C16 C17 H17 119.4
C18 C17 H17 119.4
C13 C18 C17 118.3(12)
C13 C18 H18 120.9
C17 C18 H18 120.9
C20 C19 C24 118.1(12)
C20 C19 P1 124.9(10)
C24 C19 P1 117.1(10)
C21 C20 C19 120.2(13)
C21 C20 H20 119.9
C19 C20 H20 119.9
C20 C21 C22 121.7(14)
C20 C21 H21 119.1
C22 C21 H21 119.1
C23 C22 C21 118.9(14)
C23 C22 H22 120.5
C21 C22 H22 120.5
C24 C23 C22 120.7(13)
C24 C23 H23 119.7
C22 C23 H23 119.7
C23 C24 C19 120.4(13)
C23 C24 H24 119.8
C19 C24 H24 119.8
N3 C25 C26 112.6(10)
N3 C25 H25A 109.1
C26 C25 H25A 109.1
N3 C25 H25B 109.1
C26 C25 H25B 109.1
H25A C25 H25B 107.8
C25 C26 C27 113.6(10)
C25 C26 H26A 108.8
C27 C26 H26A 108.8
C25 C26 H26B 108.8
C27 C26 H26B 108.8
H26A C26 H26B 107.7
C26 C27 P2 118.4(8)
C26 C27 H27A 107.7
P2 C27 H27A 107.7
C26 C27 H27B 107.7
P2 C27 H27B 107.7
H27A C27 H27B 107.1
C29 C28 C33 118.2(11)
C29 C28 P2 123.0(9)
C33 C28 P2 118.6(9)
C30 C29 C28 120.4(13)
C30 C29 H29 119.8
C28 C29 H29 119.8
C31 C30 C29 119.9(14)
C31 C30 H30 120.0
C29 C30 H30 120.0
C30 C31 C32 122.0(13)
C30 C31 H31 119.0
C32 C31 H31 119.0
C31 C32 C33 119.2(14)
C31 C32 H32 120.4
C33 C32 H32 120.4
C32 C33 C28 120.3(13)
C32 C33 H33 119.9
C28 C33 H33 119.9
C35 C34 C39 120.5(12)
C35 C34 P2 122.0(10)
C39 C34 P2 117.1(9)
C34 C35 C36 119.4(13)
C34 C35 H35 120.3
C36 C35 H35 120.3
C37 C36 C35 122.2(13)
C37 C36 H36 118.9
C35 C36 H36 118.9
C36 C37 C38 117.5(14)
C36 C37 H37 121.3
C38 C37 H37 121.3
C39 C38 C37 122.0(14)
C39 C38 H38 119.0
C37 C38 H38 119.0
C38 C39 C34 118.4(12)
C38 C39 H39 120.8
C34 C39 H39 120.8

loop_
_geom_bond_atom_site_label_1
_geom_bond_atom_site_label_2
_geom_bond_distance
Mo1 N1 2.036(11)
Mo1 N3 2.077(10)
Mo1 N2 2.112(10)
Mo1 P2 2.453(3)
Mo1 P1 2.472(3)
Mo1 I1 2.7810(17)
P1 C19 1.807(13)
P1 C13 1.834(13)
P1 C12 1.849(13)
P2 C28 1.835(12)
P2 C27 1.838(13)
P2 C34 1.839(12)
N1 C2 1.332(16)
N1 C10 1.498(15)
N2 C3 1.356(16)
N2 C7 1.368(15)
N3 C8 1.324(15)
N3 C25 1.474(16)
C1 C2 1.496(19)
C1 H1A 0.98
C1 H1B 0.98
C1 H1C 0.98
C2 C3 1.442(17)
C3 C4 1.395(17)
C4 C5 1.363(18)
C4 H4 0.95
C5 C6 1.391(19)
C5 H5 0.95
C6 C7 1.353(18)
C6 H6 0.95
C7 C8 1.401(18)
C8 C9 1.508(17)
C9 H9A 0.98
C9 H9B 0.98
C9 H9C 0.98
C10 C11 1.521(17)
C10 H10A 0.99
C10 H10B 0.99
C11 C12 1.512(17)
C11 H11A 0.99
C11 H11B 0.99
C12 H12A 0.99
C12 H12B 0.99
C13 C18 1.380(18)
C13 C14 1.398(17)
C14 C15 1.390(17)
C14 H14 0.95
C15 C16 1.356(19)
C15 H15 0.95
C16 C17 1.346(19)
C16 H16 0.95
C17 C18 1.419(19)
C17 H17 0.95
C18 H18 0.95
C19 C20 1.410(18)
C19 C24 1.423(17)
C20 C21 1.35(2)
C20 H20 0.95
C21 C22 1.40(2)
C21 H21 0.95
C22 C23 1.38(2)
C22 H22 0.95
C23 C24 1.376(19)
C23 H23 0.95
C24 H24 0.95
C25 C26 1.525(17)
C25 H25A 0.99
C25 H25B 0.99
C26 C27 1.567(16)
C26 H26A 0.99
C26 H26B 0.99
C27 H27A 0.99
C27 H27B 0.99
C28 C29 1.396(18)
C28 C33 1.408(18)
C29 C30 1.388(18)
C29 H29 0.95
C30 C31 1.34(2)
C30 H30 0.95
C31 C32 1.38(2)
C31 H31 0.95
C32 C33 1.382(17)
C32 H32 0.95
C33 H33 0.95
C34 C35 1.372(17)
C34 C39 1.400(17)
C35 C36 1.379(18)
C35 H35 0.95
C36 C37 1.37(2)
C36 H36 0.95
C37 C38 1.392(19)
C37 H37 0.95
C38 C39 1.380(17)
C38 H38 0.95
C39 H39 0.95
